data_7118434
loop_
_publ_author_name
'LaPierre, Etienne A.'
'Piers, Warren E.'
'Spasyuk, Denis M.'
'Bi, David W.'

_publ_section_title
;
 Activation of Si-H bonds across the nickel carbene bond in electron rich
 nickel PCcarbeneP pincer complexes.
;
_journal_issue 7
_journal_name_full 'Chemical communications (Cambridge, England)'
_journal_page_first 1361
_journal_page_last 1364
_journal_paper_doi 10.1039/c5cc09349j
_journal_volume 52
_journal_year 2016
_chemical_formula_moiety 'C33 H48 Ni P2 Si '
_chemical_formula_sum 'C33 H48 Ni P2 Si'
_chemical_formula_weight 593.45
_chemical_name_systematic
; 
 ? 
;
_space_group_IT_number 14
_symmetry_cell_setting monoclinic
_symmetry_space_group_name_Hall '-P 2ybc'
_symmetry_space_group_name_H-M 'P 1 21/c 1'
_atom_sites_solution_hydrogens geom
_atom_sites_solution_primary direct
_atom_sites_solution_secondary difmap
_audit_creation_method SHELXL-97
_audit_update_record
;
2015-11-08 deposited with the CCDC.
2015-11-30 downloaded from the CCDC.
;
_cell_angle_alpha 90.00
_cell_angle_beta 93.717(4)
_cell_angle_gamma 90.00
_cell_formula_units_Z 4
_cell_length_a 18.2625(12)
_cell_length_b 8.1482(5)
_cell_length_c 21.5259(18)
_cell_measurement_reflns_used 5525
_cell_measurement_temperature 173(2)
_cell_measurement_theta_max 66.74
_cell_measurement_theta_min 2.42
_cell_volume 3196.5(4)
_computing_cell_refinement 'Bruker SAINT'
_computing_data_collection 'Bruker APEX2'
_computing_data_reduction 'Bruker SAINT'
_computing_molecular_graphics 'Bruker SHELXTL'
_computing_publication_material 'LinXTL v.  4.8.9'
_computing_structure_refinement 'SHELXL-2013 (Sheldrick 2013)'
_computing_structure_solution 'SHELXS-97 (Sheldrick 2008)'
_diffrn_ambient_temperature 173(2)
_diffrn_measured_fraction_theta_full 0.987
_diffrn_measured_fraction_theta_max 0.987
_diffrn_measurement_device_type 'Bruker APEX-II CCD'
_diffrn_measurement_method '\f and \w scans'
_diffrn_radiation_type CuK\a
_diffrn_radiation_wavelength 1.54178
_diffrn_reflns_av_R_equivalents 0.0254
_diffrn_reflns_av_sigmaI/netI 0.0234
_diffrn_reflns_limit_h_max 21
_diffrn_reflns_limit_h_min -21
_diffrn_reflns_limit_k_max 9
_diffrn_reflns_limit_k_min -9
_diffrn_reflns_limit_l_max 25
_diffrn_reflns_limit_l_min -25
_diffrn_reflns_number 20443
_diffrn_reflns_theta_full 67.01
_diffrn_reflns_theta_max 67.01
_diffrn_reflns_theta_min 2.42
_exptl_absorpt_coefficient_mu 2.314
_exptl_absorpt_correction_T_max 0.7528
_exptl_absorpt_correction_T_min 0.5473
_exptl_absorpt_correction_type multi-scan
_exptl_absorpt_process_details 'Sadabs (Sheldrick, 1996)'
_exptl_crystal_colour Yellow
_exptl_crystal_density_diffrn 1.233
_exptl_crystal_density_method 'not measured'
_exptl_crystal_description block
_exptl_crystal_F_000 1272
_exptl_crystal_size_max 0.20
_exptl_crystal_size_mid 0.20
_exptl_crystal_size_min 0.15
_refine_diff_density_max 0.374
_refine_diff_density_min -0.263
_refine_diff_density_rms 0.050
_refine_ls_extinction_method none
_refine_ls_goodness_of_fit_ref 1.026
_refine_ls_hydrogen_treatment mixed
_refine_ls_matrix_type full
_refine_ls_number_parameters 348
_refine_ls_number_reflns 5623
_refine_ls_number_restraints 0
_refine_ls_restrained_S_all 1.026
_refine_ls_R_factor_all 0.0367
_refine_ls_R_factor_gt 0.0316
_refine_ls_shift/su_max 0.000
_refine_ls_shift/su_mean 0.000
_refine_ls_structure_factor_coef Fsqd
_refine_ls_weighting_details 'calc w=1/[\s^2^(Fo^2^)+(0.0542P)^2^+0.7920P] where P=(Fo^2^+2Fc^2^)/3'
_refine_ls_weighting_scheme calc
_refine_ls_wR_factor_gt 0.0825
_refine_ls_wR_factor_ref 0.0862
_reflns_number_gt 4983
_reflns_number_total 5623
_reflns_threshold_expression >2sigma(I)
_cod_data_source_file c5cc09349j2.cif
_cod_data_source_block dsel62_0m
_cod_depositor_comments
;
The following automatic conversions were performed:

'_symmetry_cell_setting' value 'Monoclinic' changed to 'monoclinic'
according to
/usr/data/users/saulius/crontab/automatic-downloads/rss-feeds/RSC/lib/dictionaries/cif_core.dic
dictionary named 'cif_core.dic' version 2.4.2 from 2011-04-26.

Automatic conversion script
Id: cif_fix_values 4268 2015-11-12 08:31:59Z antanas 
;
_cod_original_sg_symbol_H-M P2(1)/c
_cod_database_code 7118434

loop_
_symmetry_equiv_pos_as_xyz
'x, y, z'
'-x, y+1/2, -z+1/2'
'-x, -y, -z'
'x, -y-1/2, z-1/2'

loop_
_atom_site_label
_atom_site_type_symbol
_atom_site_fract_x
_atom_site_fract_y
_atom_site_fract_z
_atom_site_U_iso_or_equiv
_atom_site_adp_type
_atom_site_occupancy
_atom_site_symmetry_multiplicity
_atom_site_calc_flag
_atom_site_refinement_flags
Ni1 Ni 0.204812(15) 0.25500(3) 0.077302(12) 0.02186(9) Uani 1 1 d .
P1 P 0.12896(2) 0.23163(5) 0.147546(19) 0.02086(10) Uani 1 1 d .
Si1 Si 0.32481(2) 0.17946(5) 0.17266(2) 0.02132(11) Uani 1 1 d .
P2 P 0.25396(2) 0.37643(5) 0.004610(18) 0.02210(11) Uani 1 1 d .
C29 C 0.47035(11) 0.2640(2) 0.22238(9) 0.0337(4) Uani 1 1 d .
H29 H 0.4472 0.2941 0.2590 0.040 Uiso 1 1 calc R
C2 C 0.23334(9) 0.45643(19) 0.18666(7) 0.0196(3) Uani 1 1 d .
C27 C 0.30620(10) 0.1493(3) 0.25697(9) 0.0337(4) Uani 1 1 d .
H27A H 0.3313 0.0500 0.2728 0.051 Uiso 1 1 calc R
H27B H 0.2533 0.1378 0.2608 0.051 Uiso 1 1 calc R
H27C H 0.3244 0.2444 0.2812 0.051 Uiso 1 1 calc R
C19 C 0.39233(9) 0.5559(2) 0.13983(8) 0.0235(3) Uani 1 1 d .
H19 H 0.3949 0.5559 0.1840 0.028 Uiso 1 1 calc R
C28 C 0.42787(9) 0.1981(2) 0.17207(8) 0.0264(4) Uani 1 1 d .
C16 C 0.38883(10) 0.5534(2) 0.01116(8) 0.0297(4) Uani 1 1 d .
H16 H 0.3878 0.5506 -0.0330 0.036 Uiso 1 1 calc R
C26 C 0.30001(11) -0.0115(2) 0.12670(9) 0.0331(4) Uani 1 1 d .
H26A H 0.2879 0.0178 0.0831 0.050 Uiso 1 1 calc R
H26B H 0.2575 -0.0642 0.1438 0.050 Uiso 1 1 calc R
H26C H 0.3417 -0.0875 0.1293 0.050 Uiso 1 1 calc R
C4 C 0.12520(9) 0.4579(2) 0.24806(8) 0.0254(3) Uani 1 1 d .
H4 H 0.0802 0.4086 0.2578 0.030 Uiso 1 1 calc R
C5 C 0.14997(10) 0.5950(2) 0.28073(8) 0.0283(4) Uani 1 1 d .
H5 H 0.1231 0.6390 0.3132 0.034 Uiso 1 1 calc R
C14 C 0.33408(8) 0.47361(19) 0.10731(7) 0.0200(3) Uani 1 1 d .
C1 C 0.27680(8) 0.37169(19) 0.13864(7) 0.0196(3) Uani 1 1 d .
C6 C 0.21493(10) 0.6667(2) 0.26503(8) 0.0293(4) Uani 1 1 d .
H6 H 0.2319 0.7635 0.2859 0.035 Uiso 1 1 calc R
C7 C 0.25553(9) 0.5994(2) 0.21932(8) 0.0251(3) Uani 1 1 d .
H7 H 0.2999 0.6514 0.2097 0.030 Uiso 1 1 calc R
C11 C 0.03315(10) 0.2971(2) 0.12591(9) 0.0311(4) Uani 1 1 d .
H11 H 0.0051 0.2923 0.1642 0.037 Uiso 1 1 calc R
C3 C 0.16474(9) 0.3902(2) 0.20104(7) 0.0213(3) Uani 1 1 d .
C33 C 0.46433(11) 0.1535(3) 0.11971(10) 0.0355(4) Uani 1 1 d .
H33 H 0.4373 0.1064 0.0850 0.043 Uiso 1 1 calc R
C23 C 0.19620(10) 0.5522(2) -0.02461(8) 0.0300(4) Uani 1 1 d .
H23 H 0.1461 0.5084 -0.0364 0.036 Uiso 1 1 calc R
C25 C 0.18896(11) 0.6751(2) 0.02818(9) 0.0365(4) Uani 1 1 d .
H25A H 0.2360 0.7307 0.0372 0.055 Uiso 1 1 calc R
H25B H 0.1749 0.6172 0.0655 0.055 Uiso 1 1 calc R
H25C H 0.1513 0.7564 0.0157 0.055 Uiso 1 1 calc R
C17 C 0.44475(10) 0.6350(3) 0.04456(9) 0.0343(4) Uani 1 1 d .
H17 H 0.4820 0.6894 0.0236 0.041 Uiso 1 1 calc R
C24 C 0.22321(14) 0.6388(3) -0.08157(10) 0.0481(5) Uani 1 1 d .
H24A H 0.1912 0.7325 -0.0924 0.072 Uiso 1 1 calc R
H24B H 0.2223 0.5620 -0.1166 0.072 Uiso 1 1 calc R
H24C H 0.2735 0.6777 -0.0723 0.072 Uiso 1 1 calc R
C18 C 0.44591(10) 0.6367(2) 0.10921(9) 0.0296(4) Uani 1 1 d .
H18 H 0.4838 0.6939 0.1325 0.036 Uiso 1 1 calc R
C13 C -0.00542(13) 0.1866(3) 0.07710(13) 0.0569(7) Uani 1 1 d .
H13A H -0.0529 0.2346 0.0634 0.085 Uiso 1 1 calc R
H13B H -0.0131 0.0779 0.0951 0.085 Uiso 1 1 calc R
H13C H 0.0249 0.1760 0.0414 0.085 Uiso 1 1 calc R
C20 C 0.28199(11) 0.2724(2) -0.06594(8) 0.0337(4) Uani 1 1 d .
H20 H 0.3049 0.3554 -0.0929 0.040 Uiso 1 1 calc R
C12 C 0.03080(12) 0.4725(3) 0.10245(12) 0.0478(6) Uani 1 1 d .
H12A H 0.0563 0.4796 0.0639 0.072 Uiso 1 1 calc R
H12B H 0.0550 0.5446 0.1339 0.072 Uiso 1 1 calc R
H12C H -0.0204 0.5067 0.0944 0.072 Uiso 1 1 calc R
C10 C 0.09045(15) -0.1028(3) 0.15398(11) 0.0512(6) Uani 1 1 d .
H10A H 0.1049 -0.2068 0.1741 0.077 Uiso 1 1 calc R
H10B H 0.1099 -0.0978 0.1127 0.077 Uiso 1 1 calc R
H10C H 0.0368 -0.0953 0.1498 0.077 Uiso 1 1 calc R
C15 C 0.33384(9) 0.4753(2) 0.04204(8) 0.0229(3) Uani 1 1 d .
C31 C 0.57962(12) 0.2428(3) 0.16782(13) 0.0523(6) Uani 1 1 d .
H31 H 0.6310 0.2579 0.1662 0.063 Uiso 1 1 calc R
C30 C 0.54538(12) 0.2867(3) 0.22024(11) 0.0455(5) Uani 1 1 d .
H30 H 0.5730 0.3325 0.2549 0.055 Uiso 1 1 calc R
C21 C 0.33847(15) 0.1402(3) -0.04905(11) 0.0552(6) Uani 1 1 d .
H21A H 0.3158 0.0536 -0.0252 0.083 Uiso 1 1 calc R
H21B H 0.3796 0.1884 -0.0239 0.083 Uiso 1 1 calc R
H21C H 0.3564 0.0934 -0.0872 0.083 Uiso 1 1 calc R
C22 C 0.21469(15) 0.2002(3) -0.10227(10) 0.0517(6) Uani 1 1 d .
H22A H 0.2298 0.1487 -0.1405 0.078 Uiso 1 1 calc R
H22B H 0.1794 0.2880 -0.1129 0.078 Uiso 1 1 calc R
H22C H 0.1918 0.1178 -0.0766 0.078 Uiso 1 1 calc R
C32 C 0.53939(12) 0.1767(3) 0.11748(11) 0.0480(6) Uani 1 1 d .
H32 H 0.5631 0.1470 0.0811 0.058 Uiso 1 1 calc R
C8 C 0.12117(10) 0.0398(2) 0.19355(8) 0.0285(4) Uani 1 1 d .
H8 H 0.1727 0.0079 0.2067 0.034 Uiso 1 1 calc R
C9 C 0.08207(12) 0.0567(3) 0.25375(10) 0.0420(5) Uani 1 1 d .
H9A H 0.0317 0.0947 0.2441 0.063 Uiso 1 1 calc R
H9B H 0.1083 0.1362 0.2811 0.063 Uiso 1 1 calc R
H9C H 0.0811 -0.0501 0.2746 0.063 Uiso 1 1 calc R
H1M H 0.1549(14) 0.172(3) 0.0333(12) 0.052(7) Uiso 1 1 d .

loop_
_atom_site_aniso_label
_atom_site_aniso_U_11
_atom_site_aniso_U_22
_atom_site_aniso_U_33
_atom_site_aniso_U_23
_atom_site_aniso_U_13
_atom_site_aniso_U_12
Ni1 0.02163(16) 0.02634(17) 0.01779(15) -0.00299(10) 0.00258(11) -0.00364(11)
P1 0.0180(2) 0.0236(2) 0.0211(2) -0.00121(15) 0.00220(15) -0.00124(15)
Si1 0.0200(2) 0.0225(2) 0.0216(2) 0.00231(16) 0.00278(16) 0.00283(16)
P2 0.0227(2) 0.0277(2) 0.01600(19) -0.00151(15) 0.00202(15) -0.00049(16)
C29 0.0277(9) 0.0394(11) 0.0334(10) 0.0091(8) -0.0024(8) 0.0019(8)
C2 0.0205(7) 0.0220(8) 0.0159(7) 0.0024(6) -0.0006(6) 0.0031(6)
C27 0.0300(9) 0.0428(11) 0.0290(9) 0.0111(8) 0.0066(7) 0.0072(8)
C19 0.0222(8) 0.0245(8) 0.0236(8) -0.0004(6) 0.0004(6) 0.0025(6)
C28 0.0213(8) 0.0272(9) 0.0308(9) 0.0069(7) 0.0019(7) 0.0052(7)
C16 0.0283(9) 0.0372(10) 0.0243(8) 0.0037(7) 0.0068(7) -0.0008(8)
C26 0.0337(9) 0.0225(8) 0.0433(11) -0.0020(8) 0.0040(8) 0.0024(7)
C4 0.0212(8) 0.0317(9) 0.0236(8) 0.0015(7) 0.0043(6) 0.0030(7)
C5 0.0298(9) 0.0334(9) 0.0222(8) -0.0040(7) 0.0053(7) 0.0074(7)
C14 0.0182(7) 0.0192(7) 0.0227(8) 0.0014(6) 0.0028(6) 0.0039(6)
C1 0.0191(7) 0.0209(8) 0.0188(7) -0.0001(6) 0.0008(6) 0.0002(6)
C6 0.0328(9) 0.0277(9) 0.0269(9) -0.0081(7) -0.0001(7) 0.0002(7)
C7 0.0236(8) 0.0263(8) 0.0255(8) -0.0016(7) 0.0024(6) -0.0006(7)
C11 0.0205(8) 0.0395(10) 0.0330(10) -0.0015(8) 0.0004(7) 0.0015(7)
C3 0.0208(7) 0.0228(8) 0.0201(7) 0.0005(6) 0.0005(6) 0.0024(6)
C33 0.0297(9) 0.0413(11) 0.0358(10) 0.0041(8) 0.0051(8) 0.0083(8)
C23 0.0277(9) 0.0379(10) 0.0240(8) 0.0044(7) -0.0027(7) 0.0044(7)
C25 0.0389(10) 0.0356(10) 0.0344(10) 0.0008(8) -0.0010(8) 0.0114(8)
C17 0.0253(9) 0.0412(11) 0.0373(10) 0.0055(8) 0.0093(7) -0.0066(8)
C24 0.0595(14) 0.0518(13) 0.0336(11) 0.0173(10) 0.0064(10) 0.0140(11)
C18 0.0223(8) 0.0313(9) 0.0351(10) -0.0014(7) 0.0011(7) -0.0036(7)
C13 0.0331(11) 0.0553(14) 0.0786(18) -0.0149(13) -0.0243(11) 0.0014(10)
C20 0.0427(11) 0.0389(10) 0.0206(8) -0.0071(7) 0.0091(8) -0.0026(8)
C12 0.0382(11) 0.0416(12) 0.0609(14) 0.0043(10) -0.0169(10) 0.0065(9)
C10 0.0719(16) 0.0309(11) 0.0497(13) 0.0022(9) -0.0057(12) -0.0115(11)
C15 0.0215(8) 0.0233(8) 0.0239(8) -0.0001(6) 0.0025(6) 0.0021(6)
C31 0.0216(10) 0.0686(16) 0.0667(16) 0.0269(12) 0.0029(10) 0.0028(9)
C30 0.0305(10) 0.0536(13) 0.0504(13) 0.0178(11) -0.0109(9) -0.0066(9)
C21 0.0710(16) 0.0526(14) 0.0434(12) -0.0113(10) 0.0156(11) 0.0206(12)
C22 0.0635(15) 0.0638(15) 0.0279(10) -0.0162(10) 0.0049(10) -0.0182(12)
C32 0.0321(11) 0.0619(15) 0.0518(13) 0.0118(11) 0.0164(9) 0.0141(10)
C8 0.0249(8) 0.0283(9) 0.0325(9) 0.0032(7) 0.0044(7) -0.0038(7)
C9 0.0461(11) 0.0404(11) 0.0416(11) 0.0087(9) 0.0177(9) -0.0048(9)

loop_
_atom_type_symbol
_atom_type_description
_atom_type_scat_dispersion_real
_atom_type_scat_dispersion_imag
_atom_type_scat_source
C C 0.0181 0.0091 'International Tables Vol C Tables 4.2.6.8 and 6.1.1.4'
H H 0.0000 0.0000 'International Tables Vol C Tables 4.2.6.8 and 6.1.1.4'
Si Si 0.2541 0.3302 'International Tables Vol C Tables 4.2.6.8 and 6.1.1.4'
Ni Ni -3.0029 0.5091 'International Tables Vol C Tables 4.2.6.8 and 6.1.1.4'
P P 0.2955 0.4335 'International Tables Vol C Tables 4.2.6.8 and 6.1.1.4'

loop_
_geom_angle_atom_site_label_1
_geom_angle_atom_site_label_2
_geom_angle_atom_site_label_3
_geom_angle
C1 Ni1 P2 88.51(5)
C1 Ni1 P1 90.21(5)
P2 Ni1 P1 154.42(2)
C1 Ni1 H1M 179.1(10)
P2 Ni1 H1M 90.8(10)
P1 Ni1 H1M 90.6(10)
C3 P1 C11 104.34(8)
C3 P1 C8 107.22(8)
C11 P1 C8 105.73(8)
C3 P1 Ni1 99.35(5)
C11 P1 Ni1 116.26(6)
C8 P1 Ni1 122.00(6)
C26 Si1 C27 110.25(9)
C26 Si1 C28 105.58(8)
C27 Si1 C28 105.01(8)
C26 Si1 C1 112.70(8)
C27 Si1 C1 111.59(8)
C28 Si1 C1 111.28(7)
C15 P2 C20 108.25(8)
C15 P2 C23 103.33(8)
C20 P2 C23 104.90(9)
C15 P2 Ni1 104.42(6)
C20 P2 Ni1 123.54(7)
C23 P2 Ni1 110.69(6)
C30 C29 C28 121.7(2)
C30 C29 H29 119.1
C28 C29 H29 119.1
C7 C2 C3 115.87(15)
C7 C2 C1 125.00(15)
C3 C2 C1 119.14(14)
Si1 C27 H27A 109.5
Si1 C27 H27B 109.5
H27A C27 H27B 109.5
Si1 C27 H27C 109.5
H27A C27 H27C 109.5
H27B C27 H27C 109.5
C18 C19 C14 121.76(16)
C18 C19 H19 119.1
C14 C19 H19 119.1
C33 C28 C29 117.15(17)
C33 C28 Si1 120.86(14)
C29 C28 Si1 121.92(14)
C17 C16 C15 120.21(16)
C17 C16 H16 119.9
C15 C16 H16 119.9
Si1 C26 H26A 109.5
Si1 C26 H26B 109.5
H26A C26 H26B 109.5
Si1 C26 H26C 109.5
H26A C26 H26C 109.5
H26B C26 H26C 109.5
C5 C4 C3 121.45(16)
C5 C4 H4 119.3
C3 C4 H4 119.3
C4 C5 C6 118.37(16)
C4 C5 H5 120.8
C6 C5 H5 120.8
C15 C14 C19 116.54(15)
C15 C14 C1 119.30(14)
C19 C14 C1 123.90(14)
C2 C1 C14 117.33(13)
C2 C1 Si1 111.08(10)
C14 C1 Si1 107.68(10)
C2 C1 Ni1 108.13(10)
C14 C1 Ni1 113.55(10)
Si1 C1 Ni1 97.25(7)
C7 C6 C5 120.90(16)
C7 C6 H6 119.5
C5 C6 H6 119.5
C6 C7 C2 122.26(16)
C6 C7 H7 118.9
C2 C7 H7 118.9
C12 C11 C13 109.04(18)
C12 C11 P1 111.09(14)
C13 C11 P1 112.91(14)
C12 C11 H11 107.9
C13 C11 H11 107.9
P1 C11 H11 107.9
C4 C3 C2 120.99(15)
C4 C3 P1 123.88(13)
C2 C3 P1 114.68(12)
C32 C33 C28 121.2(2)
C32 C33 H33 119.4
C28 C33 H33 119.4
C24 C23 C25 110.04(18)
C24 C23 P2 114.95(14)
C25 C23 P2 109.11(12)
C24 C23 H23 107.5
C25 C23 H23 107.5
P2 C23 H23 107.5
C23 C25 H25A 109.5
C23 C25 H25B 109.5
H25A C25 H25B 109.5
C23 C25 H25C 109.5
H25A C25 H25C 109.5
H25B C25 H25C 109.5
C16 C17 C18 119.25(16)
C16 C17 H17 120.4
C18 C17 H17 120.4
C23 C24 H24A 109.5
C23 C24 H24B 109.5
H24A C24 H24B 109.5
C23 C24 H24C 109.5
H24A C24 H24C 109.5
H24B C24 H24C 109.5
C19 C18 C17 120.49(16)
C19 C18 H18 119.8
C17 C18 H18 119.8
C11 C13 H13A 109.5
C11 C13 H13B 109.5
H13A C13 H13B 109.5
C11 C13 H13C 109.5
H13A C13 H13C 109.5
H13B C13 H13C 109.5
C21 C20 C22 111.1(2)
C21 C20 P2 110.49(14)
C22 C20 P2 109.95(14)
C21 C20 H20 108.4
C22 C20 H20 108.4
P2 C20 H20 108.4
C11 C12 H12A 109.5
C11 C12 H12B 109.5
H12A C12 H12B 109.5
C11 C12 H12C 109.5
H12A C12 H12C 109.5
H12B C12 H12C 109.5
C8 C10 H10A 109.5
C8 C10 H10B 109.5
H10A C10 H10B 109.5
C8 C10 H10C 109.5
H10A C10 H10C 109.5
H10B C10 H10C 109.5
C16 C15 C14 121.72(16)
C16 C15 P2 125.18(13)
C14 C15 P2 113.03(12)
C30 C31 C32 120.0(2)
C30 C31 H31 120.0
C32 C31 H31 120.0
C31 C30 C29 119.8(2)
C31 C30 H30 120.1
C29 C30 H30 120.1
C20 C21 H21A 109.5
C20 C21 H21B 109.5
H21A C21 H21B 109.5
C20 C21 H21C 109.5
H21A C21 H21C 109.5
H21B C21 H21C 109.5
C20 C22 H22A 109.5
C20 C22 H22B 109.5
H22A C22 H22B 109.5
C20 C22 H22C 109.5
H22A C22 H22C 109.5
H22B C22 H22C 109.5
C31 C32 C33 120.2(2)
C31 C32 H32 119.9
C33 C32 H32 119.9
C10 C8 C9 111.56(17)
C10 C8 P1 112.36(14)
C9 C8 P1 115.61(13)
C10 C8 H8 105.4
C9 C8 H8 105.4
P1 C8 H8 105.4
C8 C9 H9A 109.5
C8 C9 H9B 109.5
H9A C9 H9B 109.5
C8 C9 H9C 109.5
H9A C9 H9C 109.5
H9B C9 H9C 109.5

loop_
_geom_bond_atom_site_label_1
_geom_bond_atom_site_label_2
_geom_bond_distance
Ni1 C1 2.0373(16)
Ni1 P2 2.1012(5)
Ni1 P1 2.1244(5)
Ni1 H1M 1.44(3)
P1 C3 1.8236(17)
P1 C11 1.8594(18)
P1 C8 1.8609(18)
Si1 C26 1.8834(19)
Si1 C27 1.8841(18)
Si1 C28 1.8892(17)
Si1 C1 1.9171(16)
P2 C15 1.8093(17)
P2 C20 1.8408(18)
P2 C23 1.8635(18)
C29 C30 1.386(3)
C29 C28 1.398(3)
C29 H29 0.9500
C2 C7 1.406(2)
C2 C3 1.417(2)
C2 C1 1.510(2)
C27 H27A 0.9800
C27 H27B 0.9800
C27 H27C 0.9800
C19 C18 1.382(2)
C19 C14 1.405(2)
C19 H19 0.9500
C28 C33 1.394(3)
C16 C17 1.381(3)
C16 C15 1.394(2)
C16 H16 0.9500
C26 H26A 0.9800
C26 H26B 0.9800
C26 H26C 0.9800
C4 C5 1.380(3)
C4 C3 1.395(2)
C4 H4 0.9500
C5 C6 1.384(3)
C5 H5 0.9500
C14 C15 1.405(2)
C14 C1 1.527(2)
C6 C7 1.383(3)
C6 H6 0.9500
C7 H7 0.9500
C11 C12 1.516(3)
C11 C13 1.522(3)
C11 H11 1.0000
C33 C32 1.388(3)
C33 H33 0.9500
C23 C24 1.524(3)
C23 C25 1.527(3)
C23 H23 1.0000
C25 H25A 0.9800
C25 H25B 0.9800
C25 H25C 0.9800
C17 C18 1.391(3)
C17 H17 0.9500
C24 H24A 0.9800
C24 H24B 0.9800
C24 H24C 0.9800
C18 H18 0.9500
C13 H13A 0.9800
C13 H13B 0.9800
C13 H13C 0.9800
C20 C21 1.519(3)
C20 C22 1.531(3)
C20 H20 1.0000
C12 H12A 0.9800
C12 H12B 0.9800
C12 H12C 0.9800
C10 C8 1.526(3)
C10 H10A 0.9800
C10 H10B 0.9800
C10 H10C 0.9800
C31 C30 1.373(4)
C31 C32 1.379(4)
C31 H31 0.9500
C30 H30 0.9500
C21 H21A 0.9800
C21 H21B 0.9800
C21 H21C 0.9800
C22 H22A 0.9800
C22 H22B 0.9800
C22 H22C 0.9800
C32 H32 0.9500
C8 C9 1.526(3)
C8 H8 1.0000
C9 H9A 0.9800
C9 H9B 0.9800
C9 H9C 0.9800

loop_
_geom_torsion_atom_site_label_1
_geom_torsion_atom_site_label_2
_geom_torsion_atom_site_label_3
_geom_torsion_atom_site_label_4
_geom_torsion
C1 Ni1 P1 C3 19.47(7)
P2 Ni1 P1 C3 -67.53(7)
C1 Ni1 P1 C11 130.64(8)
P2 Ni1 P1 C11 43.64(9)
C1 Ni1 P1 C8 -97.70(8)
P2 Ni1 P1 C8 175.31(7)
C1 Ni1 P2 C15 8.45(7)
P1 Ni1 P2 C15 95.83(7)
C1 Ni1 P2 C20 132.39(9)
P1 Ni1 P2 C20 -140.23(9)
C1 Ni1 P2 C23 -102.14(8)
P1 Ni1 P2 C23 -14.76(8)
C30 C29 C28 C33 0.9(3)
C30 C29 C28 Si1 -176.00(16)
C26 Si1 C28 C33 36.28(18)
C27 Si1 C28 C33 152.81(16)
C1 Si1 C28 C33 -86.30(17)
C26 Si1 C28 C29 -146.90(16)
C27 Si1 C28 C29 -30.37(18)
C1 Si1 C28 C29 90.52(16)
C3 C4 C5 C6 1.2(3)
C18 C19 C14 C15 1.1(2)
C18 C19 C14 C1 175.17(15)
C7 C2 C1 C14 -21.6(2)
C3 C2 C1 C14 158.36(14)
C7 C2 C1 Si1 102.81(16)
C3 C2 C1 Si1 -77.20(15)
C7 C2 C1 Ni1 -151.61(13)
C3 C2 C1 Ni1 28.38(17)
C15 C14 C1 C2 -129.01(15)
C19 C14 C1 C2 57.1(2)
C15 C14 C1 Si1 104.86(14)
C19 C14 C1 Si1 -69.05(17)
C15 C14 C1 Ni1 -1.61(18)
C19 C14 C1 Ni1 -175.52(12)
C26 Si1 C1 C2 123.83(12)
C27 Si1 C1 C2 -0.84(14)
C28 Si1 C1 C2 -117.78(12)
C26 Si1 C1 C14 -106.42(12)
C27 Si1 C1 C14 128.90(12)
C28 Si1 C1 C14 11.96(13)
C26 Si1 C1 Ni1 11.17(10)
C27 Si1 C1 Ni1 -113.50(9)
C28 Si1 C1 Ni1 129.56(8)
P2 Ni1 C1 C2 126.96(10)
P1 Ni1 C1 C2 -27.49(10)
P2 Ni1 C1 C14 -5.09(10)
P1 Ni1 C1 C14 -159.54(10)
P2 Ni1 C1 Si1 -118.01(6)
P1 Ni1 C1 Si1 87.54(6)
C4 C5 C6 C7 -2.4(3)
C5 C6 C7 C2 0.1(3)
C3 C2 C7 C6 3.3(2)
C1 C2 C7 C6 -176.74(16)
C3 P1 C11 C12 52.85(16)
C8 P1 C11 C12 165.77(15)
Ni1 P1 C11 C12 -55.39(16)
C3 P1 C11 C13 175.71(17)
C8 P1 C11 C13 -71.37(18)
Ni1 P1 C11 C13 67.47(18)
C5 C4 C3 C2 2.4(3)
C5 C4 C3 P1 -169.53(13)
C7 C2 C3 C4 -4.4(2)
C1 C2 C3 C4 175.56(14)
C7 C2 C3 P1 168.15(12)
C1 C2 C3 P1 -11.84(19)
C11 P1 C3 C4 42.53(16)
C8 P1 C3 C4 -69.32(16)
Ni1 P1 C3 C4 162.85(13)
C11 P1 C3 C2 -129.83(13)
C8 P1 C3 C2 118.32(12)
Ni1 P1 C3 C2 -9.51(12)
C29 C28 C33 C32 -1.1(3)
Si1 C28 C33 C32 175.82(16)
C15 P2 C23 C24 74.29(17)
C20 P2 C23 C24 -39.04(18)
Ni1 P2 C23 C24 -174.42(14)
C15 P2 C23 C25 -49.85(15)
C20 P2 C23 C25 -163.19(14)
Ni1 P2 C23 C25 61.44(14)
C15 C16 C17 C18 0.7(3)
C14 C19 C18 C17 -1.8(3)
C16 C17 C18 C19 0.9(3)
C15 P2 C20 C21 62.12(18)
C23 P2 C20 C21 171.94(16)
Ni1 P2 C20 C21 -60.10(18)
C15 P2 C20 C22 -174.86(15)
C23 P2 C20 C22 -65.04(17)
Ni1 P2 C20 C22 62.93(18)
C17 C16 C15 C14 -1.4(3)
C17 C16 C15 P2 175.39(15)
C19 C14 C15 C16 0.5(2)
C1 C14 C15 C16 -173.89(15)
C19 C14 C15 P2 -176.65(12)
C1 C14 C15 P2 9.00(19)
C20 P2 C15 C16 38.10(18)
C23 P2 C15 C16 -72.79(17)
Ni1 P2 C15 C16 171.37(14)
C20 P2 C15 C14 -144.91(13)
C23 P2 C15 C14 104.20(13)
Ni1 P2 C15 C14 -11.64(13)
C32 C31 C30 C29 0.2(4)
C28 C29 C30 C31 -0.5(3)
C30 C31 C32 C33 -0.4(4)
C28 C33 C32 C31 0.9(3)
C3 P1 C8 C10 179.09(15)
C11 P1 C8 C10 68.20(17)
Ni1 P1 C8 C10 -67.70(16)
C3 P1 C8 C9 49.45(16)
C11 P1 C8 C9 -61.44(16)
Ni1 P1 C8 C9 162.67(12)
